data_2001073
loop_
_publ_author_name
'Yamaguchi, K.'
'Matsumura, G.'
'Shimizu, M.'
'Tanaka, H.'
'Miyasaka, T.'

_publ_section_title
;
 Structure of 1-(\b-<small>D</small>-arabinofuranosyl)-6-methylcytosine
;
_journal_issue 2
_journal_name_full 'Acta Crystallographica Section C'
_journal_page_first 384
_journal_page_last 385
_journal_paper_doi 10.1107/S0108270191008739
_journal_volume 48
_journal_year 1992
_chemical_formula_sum 'C10 H15 N3 O5'
_chemical_formula_weight 257.25
_symmetry_cell_setting orthorhombic
_symmetry_space_group_name_Hall 'P 2ac 2ab'
_symmetry_space_group_name_H-M 'P 21 21 21'
_cell_angle_alpha 90
_cell_angle_beta 90
_cell_angle_gamma 90
_cell_formula_units_Z 4
_cell_length_a 10.235(2)
_cell_length_b 10.8330(10)
_cell_length_c 10.129(3)
_cell_volume 1123.1(4)
_diffrn_radiation_type Cu
_diffrn_radiation_wavelength 1.54050
_exptl_absorpt_coefficient_mu 1.002
_exptl_crystal_density_diffrn 1.521
_exptl_crystal_F_000 544
_cod_data_source_file as0513.cif
_cod_data_source_block as0513a
_cod_depositor_comments
;
 Adding the _atom_site_type_symbol data item.

 Antanas Vaitkus,
 2017-01-19
;
_cod_original_cell_volume 1123.0(3)
_cod_database_code 2001073

loop_
_atom_site_label
_atom_site_type_symbol
_atom_site_fract_x
_atom_site_fract_y
_atom_site_fract_z
N1 N .5731(2) 1.0912(2) .3109(2)
C2 C .4637(3) 1.0449(3) .3791(3)
N3 N .4594(2) 1.0433(2) .5113(2)
C4 C .5595(3) 1.0911(3) .5785(3)
C5 C .6671(3) 1.1468(3) .5142(3)
C6 C .6721(3) 1.1476(3) .3817(3)
O2 O .3716(2) 1.0032(2) .3116(2)
N4 N .5547(3) 1.0840(3) .7093(3)
C16 C .7839(3) 1.2083(4) .3117(4)
O4' O .4875(2) 1.20030(10) .1288(2)
C1' C .5696(3) 1.1018(3) .1663(3)
C2' C .5262(3) .9886(2) .0851(3)
C3' C .3908(3) 1.0201(3) .0327(3)
C4' C .3846(3) 1.1608(3) .0411(3)
O2' O .5399(2) .8739(2) .1503(2)
O3' O .3772(2) .9761(2) -.0996(2)
C5' C .2572(4) 1.2083(3) .0948(4)
O5' O .2615(2) 1.3393(2) .1122(3)
H5 H .738(4) 1.187(4) .569(4)
HN4A H .627(4) 1.120(4) .756(4)
HN4B H .483(5) 1.053(4) .751(4)
H16A H .837(4) 1.144(4) .250(4)
H16B H .750(4) 1.275(4) .252(4)
H16C H .841(4) 1.242(4) .378(4)
H1' H .660(4) 1.122(3) .142(4)
H2' H .587(4) .985(4) .015(4)
H3' H .323(4) .981(4) .084(4)
H4' H .398(4) 1.204(3) -.041(4)
H2 H .472(4) .874(4) .209(4)
H3 H .294(5) 1.008(4) -.117(4)
H5'A H .175(4) 1.193(4) .041(4)
H5'B H .235(4) 1.172(4) .175(4)
H5' H .341(5) 1.364(4) .157(4)

loop_
_geom_bond_atom_site_label_1
_geom_bond_atom_site_label_2
_geom_bond_distance
N1 C6 1.382(4)
N1 C1' 1.470(4)
C2 N3 1.340(4)
C4 N4 1.328(4)
C5 C6 1.343(5)
O4' C1' 1.409(4)
C1' C2' 1.541(4)
C2' C3' 1.521(4)
C3' C4' 1.528(5)
C4' C5' 1.505(5)
N1 C2 1.409(4)
C2 O2 1.247(4)
N3 C4 1.333(4)
C4 C5 1.417(5)
C6 C16 1.500(5)
O4' C4' 1.440(4)
C2' O2' 1.415(4)
C3' O3' 1.428(3)
C4' O4' 1.440(4)
C5' O5' 1.430(4)
